data_2224442
loop_
_publ_author_name
'Siegel, David'
'Blaske, Franziska'
'Koch, Matthias'
'Emmerling, Franziska'
'Nehls, Irene'

_publ_section_title
;
 Deacetyl tenuazonic acid <i>p</i>-toluenesulfonylhydrazone
;
_journal_coeditor_code SJ2674
_journal_issue 12
_journal_name_full 'Acta Crystallographica Section E'
_journal_page_first o3136
_journal_paper_doi 10.1107/S1600536809048958
_journal_volume 65
_journal_year 2009
_chemical_formula_iupac 'C15 H21 N3 O3 S'
_chemical_formula_moiety 'C15 H21 N3 O3 S'
_chemical_formula_sum 'C15 H21 N3 O3 S'
_chemical_formula_weight 323.41
_chemical_name_common
;
deacetyl tenuazonic acid <i>p</i>-toluenesulfonylhydrazone
;
_chemical_name_systematic
;
4-methyl-<i>N</i>'-[(3<i>E</i>)-2-(1-methylpropyl)-5-oxopyrrolidin-3-
ylidene]benzenesulfonohydrazide
;
_space_group_IT_number 19
_symmetry_cell_setting orthorhombic
_symmetry_space_group_name_Hall 'P 2ac 2ab'
_symmetry_space_group_name_H-M 'P 21 21 21'
_atom_sites_solution_hydrogens geom
_atom_sites_solution_primary direct
_atom_sites_solution_secondary difmap
_audit_creation_method SHELXL-97
_cell_angle_alpha 90.00
_cell_angle_beta 90.00
_cell_angle_gamma 90.00
_cell_formula_units_Z 4
_cell_length_a 5.1286(16)
_cell_length_b 8.285(3)
_cell_length_c 38.430(12)
_cell_measurement_reflns_used 122
_cell_measurement_temperature 294(2)
_cell_measurement_theta_max 23
_cell_measurement_theta_min 4
_cell_volume 1632.9(9)
_computing_cell_refinement 'SAINT (Bruker, 2001)'
_computing_data_collection 'SMART (Bruker, 2001)'
_computing_data_reduction 'SAINT (Bruker, 2001)'
_computing_molecular_graphics 'SHELXTL (Sheldrick, 2008) and ORTEPIII (Burnett & Johnson, 1996)'
_computing_publication_material 'SHELXTL (Sheldrick, 2008)'
_computing_structure_refinement 'SHELXL97 (Sheldrick, 2008)'
_computing_structure_solution 'SHELXS97 (Sheldrick, 2008)'
_diffrn_ambient_temperature 294(2)
_diffrn_measured_fraction_theta_full 0.927
_diffrn_measured_fraction_theta_max 0.977
_diffrn_measurement_device_type 'Bruker APEX CCD area-detector'
_diffrn_measurement_method \w/2\q
_diffrn_radiation_monochromator graphite
_diffrn_radiation_source 'fine-focus sealed tube'
_diffrn_radiation_type MoK\a
_diffrn_radiation_wavelength 0.71073
_diffrn_reflns_av_R_equivalents 0.1018
_diffrn_reflns_av_sigmaI/netI 0.1343
_diffrn_reflns_limit_h_max 7
_diffrn_reflns_limit_h_min -7
_diffrn_reflns_limit_k_max 12
_diffrn_reflns_limit_k_min -12
_diffrn_reflns_limit_l_max 55
_diffrn_reflns_limit_l_min -55
_diffrn_reflns_number 13112
_diffrn_reflns_theta_full 31.10
_diffrn_reflns_theta_max 31.10
_diffrn_reflns_theta_min 2.12
_diffrn_standards_number 0
_exptl_absorpt_coefficient_mu 0.214
_exptl_absorpt_correction_T_max 0.995
_exptl_absorpt_correction_T_min 0.970
_exptl_absorpt_correction_type psi-scan
_exptl_absorpt_process_details '(SHELXTL; Bruker, 2001)'
_exptl_crystal_colour colourless
_exptl_crystal_density_diffrn 1.315
_exptl_crystal_density_method 'not measured'
_exptl_crystal_description needle
_exptl_crystal_F_000 688
_exptl_crystal_size_max 0.14
_exptl_crystal_size_mid 0.12
_exptl_crystal_size_min 0.02
_refine_diff_density_max 0.209
_refine_diff_density_min -0.285
_refine_ls_abs_structure_details 'Flack (1983), 1905 Friedel pairs'
_refine_ls_abs_structure_Flack -0.11(10)
_refine_ls_extinction_method none
_refine_ls_goodness_of_fit_ref 0.771
_refine_ls_hydrogen_treatment constr
_refine_ls_matrix_type full
_refine_ls_number_parameters 196
_refine_ls_number_reflns 4755
_refine_ls_number_restraints 0
_refine_ls_restrained_S_all 0.771
_refine_ls_R_factor_all 0.1158
_refine_ls_R_factor_gt 0.0453
_refine_ls_shift/su_max 0.008
_refine_ls_shift/su_mean 0.000
_refine_ls_structure_factor_coef Fsqd
_refine_ls_weighting_details 'calc w=1/[\s^2^(Fo^2^)+(0.0333P)^2^] where P=(Fo^2^+2Fc^2^)/3'
_refine_ls_weighting_scheme calc
_refine_ls_wR_factor_gt 0.0828
_refine_ls_wR_factor_ref 0.0966
_reflns_number_gt 2233
_reflns_number_total 4755
_reflns_threshold_expression I>2\s(I)
_cod_data_source_file sj2674.cif
_cod_data_source_block I
_cod_original_cell_volume 1633.0(9)
_cod_database_code 2224442
_cod_database_fobs_code 2224442

loop_
_symmetry_equiv_pos_as_xyz
'x, y, z'
'-x+1/2, -y, z+1/2'
'-x, y+1/2, -z+1/2'
'x+1/2, -y+1/2, -z'

loop_
_atom_site_type_symbol
_atom_site_label
_atom_site_fract_x
_atom_site_fract_y
_atom_site_fract_z
_atom_site_U_iso_or_equiv
_atom_site_adp_type
_atom_site_calc_flag
_atom_site_refinement_flags
_atom_site_occupancy
_atom_site_disorder_assembly
_atom_site_disorder_group
S S1 0.74721(13) 0.49291(7) 0.097917(14) 0.04011(15) Uani d . 1 . .
O O1 -0.0629(4) 0.3828(2) 0.23977(4) 0.0606(5) Uani d . 1 . .
O O2 0.6752(4) 0.63657(18) 0.08020(4) 0.0527(5) Uani d . 1 . .
O O3 1.0099(3) 0.4666(2) 0.10814(4) 0.0519(5) Uani d . 1 . .
N N1 0.5727(4) 0.4954(2) 0.13411(4) 0.0390(4) Uani d . 1 . .
H H1 0.3769 0.5132 0.1302 0.047 Uiso d R 1 . .
N N2 0.6024(4) 0.3487(2) 0.15275(5) 0.0383(5) Uani d . 1 . .
N N3 0.2395(4) 0.1958(2) 0.22262(5) 0.0448(5) Uani d . 1 . .
H H3 0.1936 0.1221 0.2371 0.054 Uiso calc R 1 . .
C C1 0.4445(5) 0.3286(3) 0.17784(6) 0.0347(5) Uani d . 1 . .
C C2 0.2331(6) 0.4344(3) 0.19185(6) 0.0462(6) Uani d . 1 . .
H H2A 0.3038 0.5354 0.2005 0.055 Uiso calc R 1 . .
H H2B 0.1039 0.4574 0.1741 0.055 Uiso calc R 1 . .
C C3 0.1172(5) 0.3376(3) 0.22082(6) 0.0445(6) Uani d . 1 . .
C C4 0.4556(5) 0.1730(3) 0.19850(6) 0.0364(6) Uani d . 1 . .
H H4 0.6190 0.1700 0.2117 0.044 Uiso calc R 1 . .
C C5 0.4380(4) 0.0220(3) 0.17583(5) 0.0366(5) Uani d . 1 . .
H H5 0.5686 0.0339 0.1574 0.044 Uiso calc R 1 . .
C C6 0.1756(4) 0.0098(3) 0.15812(6) 0.0542(7) Uani d . 1 . .
H H6A 0.1396 0.1114 0.1465 0.065 Uiso calc R 1 . .
H H6B 0.0428 -0.0054 0.1758 0.065 Uiso calc R 1 . .
C C7 0.1531(6) -0.1253(4) 0.13175(7) 0.0741(10) Uani d . 1 . .
H H7A 0.2885 -0.1145 0.1147 0.111 Uiso calc R 1 . .
H H7B -0.0139 -0.1197 0.1205 0.111 Uiso calc R 1 . .
H H7C 0.1703 -0.2274 0.1433 0.111 Uiso calc R 1 . .
C C8 0.5103(4) -0.1307(2) 0.19639(5) 0.0529(8) Uani d . 1 . .
H H8A 0.6778 -0.1162 0.2071 0.079 Uiso calc R 1 . .
H H8B 0.5166 -0.2214 0.1809 0.079 Uiso calc R 1 . .
H H8C 0.3816 -0.1498 0.2141 0.079 Uiso calc R 1 . .
C C9 0.6413(3) 0.32472(18) 0.07366(4) 0.0374(6) Uani d R 1 . .
C C10 0.7575(3) 0.17800(18) 0.07827(4) 0.0494(6) Uani d R 1 . .
H H10 0.8985 0.1674 0.0933 0.059 Uiso calc R 1 . .
C C11 0.6641(6) 0.0458(3) 0.06047(7) 0.0565(8) Uani d . 1 . .
H H11 0.7440 -0.0539 0.0637 0.068 Uiso calc R 1 . .
C C12 0.4556(6) 0.0576(3) 0.03813(7) 0.0529(7) Uani d . 1 . .
C C13 0.3442(6) 0.2071(4) 0.03385(7) 0.0593(8) Uani d . 1 . .
H H13 0.2038 0.2183 0.0187 0.071 Uiso calc R 1 . .
C C14 0.4359(5) 0.3420(3) 0.05156(6) 0.0488(7) Uani d . 1 . .
H H14 0.3583 0.4424 0.0483 0.059 Uiso calc R 1 . .
C C15 0.3523(7) -0.0880(4) 0.01904(8) 0.0868(11) Uani d . 1 . .
H H15A 0.4174 -0.0880 -0.0044 0.130 Uiso calc R 1 . .
H H15B 0.1652 -0.0843 0.0186 0.130 Uiso calc R 1 . .
H H15C 0.4083 -0.1844 0.0307 0.130 Uiso calc R 1 . .

loop_
_atom_site_aniso_label
_atom_site_aniso_U_11
_atom_site_aniso_U_22
_atom_site_aniso_U_33
_atom_site_aniso_U_12
_atom_site_aniso_U_13
_atom_site_aniso_U_23
S1 0.0445(3) 0.0340(3) 0.0418(3) -0.0070(4) 0.0058(3) 0.0019(3)
O1 0.0621(12) 0.0658(13) 0.0540(11) -0.0020(10) 0.0229(11) -0.0140(9)
O2 0.0702(14) 0.0343(10) 0.0538(10) -0.0042(9) 0.0046(10) 0.0118(8)
O3 0.0363(9) 0.0603(12) 0.0590(10) -0.0088(9) 0.0040(8) -0.0056(9)
N1 0.0412(10) 0.0320(10) 0.0438(10) -0.0030(11) 0.0070(9) 0.0008(10)
N2 0.0399(11) 0.0344(11) 0.0405(11) -0.0056(9) 0.0043(11) 0.0034(9)
N3 0.0547(13) 0.0410(12) 0.0387(11) -0.0104(13) 0.0126(12) 0.0005(9)
C1 0.0347(13) 0.0331(13) 0.0364(13) -0.0067(11) -0.0005(12) -0.0063(11)
C2 0.0526(16) 0.0364(13) 0.0497(14) -0.0069(14) 0.0110(14) -0.0034(10)
C3 0.0502(16) 0.0458(17) 0.0375(14) -0.0101(14) 0.0051(13) -0.0131(12)
C4 0.0351(14) 0.0401(14) 0.0339(13) -0.0102(12) 0.0025(11) 0.0021(11)
C5 0.0367(13) 0.0353(14) 0.0378(12) 0.0002(12) 0.0025(10) 0.0004(11)
C6 0.0496(16) 0.0443(15) 0.0685(17) 0.0041(14) -0.0143(13) -0.0161(15)
C7 0.088(3) 0.0531(19) 0.082(2) 0.0056(17) -0.0259(19) -0.0128(16)
C8 0.061(2) 0.0438(17) 0.0543(17) -0.0015(14) 0.0013(14) 0.0120(13)
C9 0.0390(15) 0.0374(14) 0.0357(14) -0.0051(12) 0.0044(12) 0.0051(11)
C10 0.0548(16) 0.0423(14) 0.0511(15) 0.0011(17) -0.0117(15) 0.0008(12)
C11 0.071(2) 0.0400(17) 0.0582(17) 0.0025(13) -0.0077(15) 0.0011(12)
C12 0.0618(19) 0.0510(18) 0.0460(16) -0.0095(15) -0.0003(15) -0.0076(13)
C13 0.0557(19) 0.071(2) 0.0515(17) 0.0002(16) -0.0091(15) -0.0086(15)
C14 0.0549(17) 0.0453(16) 0.0462(15) 0.0059(14) -0.0019(14) -0.0006(12)
C15 0.104(3) 0.068(2) 0.089(2) -0.014(2) -0.015(2) -0.0270(18)

loop_
_atom_type_symbol
_atom_type_description
_atom_type_scat_dispersion_real
_atom_type_scat_dispersion_imag
_atom_type_scat_source
C C 0.0033 0.0016 'International Tables Vol C Tables 4.2.6.8 and 6.1.1.4'
H H 0.0000 0.0000 'International Tables Vol C Tables 4.2.6.8 and 6.1.1.4'
N N 0.0061 0.0033 'International Tables Vol C Tables 4.2.6.8 and 6.1.1.4'
O O 0.0106 0.0060 'International Tables Vol C Tables 4.2.6.8 and 6.1.1.4'
S S 0.1246 0.1234 'International Tables Vol C Tables 4.2.6.8 and 6.1.1.4'

loop_
_geom_angle_atom_site_label_1
_geom_angle_atom_site_label_2
_geom_angle_atom_site_label_3
_geom_angle_site_symmetry_1
_geom_angle_site_symmetry_3
_geom_angle
_geom_angle_publ_flag
O3 S1 O2 . . 120.52(11) ?
O3 S1 N1 . . 106.41(10) ?
O2 S1 N1 . . 104.60(10) ?
O3 S1 C9 . . 108.51(10) ?
O2 S1 C9 . . 109.21(9) ?
N1 S1 C9 . . 106.72(9) ?
N2 N1 S1 . . 110.85(14) ?
N2 N1 H1 . . 107.6 ?
S1 N1 H1 . . 114.1 ?
C1 N2 N1 . . 115.28(18) ?
C3 N3 C4 . . 116.02(19) ?
C3 N3 H3 . . 122.0 ?
C4 N3 H3 . . 122.0 ?
N2 C1 C2 . . 131.2(2) ?
N2 C1 C4 . . 119.1(2) ?
C2 C1 C4 . . 109.71(19) ?
C3 C2 C1 . . 104.0(2) ?
C3 C2 H2A . . 111.0 ?
C1 C2 H2A . . 111.0 ?
C3 C2 H2B . . 111.0 ?
C1 C2 H2B . . 111.0 ?
H2A C2 H2B . . 109.0 ?
O1 C3 N3 . . 126.1(2) ?
O1 C3 C2 . . 125.0(2) ?
N3 C3 C2 . . 108.9(2) ?
N3 C4 C1 . . 101.24(19) ?
N3 C4 C5 . . 115.09(18) ?
C1 C4 C5 . . 113.32(18) ?
N3 C4 H4 . . 109.0 ?
C1 C4 H4 . . 109.0 ?
C5 C4 H4 . . 109.0 ?
C6 C5 C4 . . 111.3(2) ?
C6 C5 C8 . . 113.0(2) ?
C4 C5 C8 . . 111.52(17) ?
C6 C5 H5 . . 106.8 ?
C4 C5 H5 . . 106.8 ?
C8 C5 H5 . . 106.8 ?
C5 C6 C7 . . 114.8(2) ?
C5 C6 H6A . . 108.6 ?
C7 C6 H6A . . 108.6 ?
C5 C6 H6B . . 108.6 ?
C7 C6 H6B . . 108.6 ?
H6A C6 H6B . . 107.6 ?
C6 C7 H7A . . 109.5 ?
C6 C7 H7B . . 109.5 ?
H7A C7 H7B . . 109.5 ?
C6 C7 H7C . . 109.5 ?
H7A C7 H7C . . 109.5 ?
H7B C7 H7C . . 109.5 ?
C5 C8 H8A . . 109.5 ?
C5 C8 H8B . . 109.5 ?
H8A C8 H8B . . 109.5 ?
C5 C8 H8C . . 109.5 ?
H8A C8 H8C . . 109.5 ?
H8B C8 H8C . . 109.5 ?
C10 C9 C14 . . 120.84(13) ?
C10 C9 S1 . . 120.06(6) ?
C14 C9 S1 . . 119.04(15) ?
C9 C10 C11 . . 119.48(14) ?
C9 C10 H10 . . 120.3 ?
C11 C10 H10 . . 120.3 ?
C12 C11 C10 . . 121.6(2) ?
C12 C11 H11 . . 119.2 ?
C10 C11 H11 . . 119.2 ?
C11 C12 C13 . . 117.5(2) ?
C11 C12 C15 . . 121.4(3) ?
C13 C12 C15 . . 121.1(3) ?
C12 C13 C14 . . 121.7(3) ?
C12 C13 H13 . . 119.2 ?
C14 C13 H13 . . 119.2 ?
C9 C14 C13 . . 118.8(2) ?
C9 C14 H14 . . 120.6 ?
C13 C14 H14 . . 120.6 ?
C12 C15 H15A . . 109.5 ?
C12 C15 H15B . . 109.5 ?
H15A C15 H15B . . 109.5 ?
C12 C15 H15C . . 109.5 ?
H15A C15 H15C . . 109.5 ?
H15B C15 H15C . . 109.5 ?

loop_
_geom_bond_atom_site_label_1
_geom_bond_atom_site_label_2
_geom_bond_site_symmetry_2
_geom_bond_distance
_geom_bond_publ_flag
S1 O3 . 1.4200(17) ?
S1 O2 . 1.4201(16) ?
S1 N1 . 1.6542(18) ?
S1 C9 . 1.7624(18) ?
O1 C3 . 1.235(3) ?
N1 N2 . 1.419(2) ?
N1 H1 . 1.0263 ?
N2 C1 . 1.270(3) ?
N3 C3 . 1.333(3) ?
N3 C4 . 1.457(3) ?
N3 H3 . 0.8600 ?
C1 C2 . 1.494(3) ?
C1 C4 . 1.515(3) ?
C2 C3 . 1.495(3) ?
C2 H2A . 0.9700 ?
C2 H2B . 0.9700 ?
C4 C5 . 1.527(3) ?
C4 H4 . 0.9800 ?
C5 C6 . 1.511(3) ?
C5 C8 . 1.537(3) ?
C5 H5 . 0.9800 ?
C6 C7 . 1.515(3) ?
C6 H6A . 0.9700 ?
C6 H6B . 0.9700 ?
C7 H7A . 0.9600 ?
C7 H7B . 0.9600 ?
C7 H7C . 0.9600 ?
C8 H8A . 0.9600 ?
C8 H8B . 0.9600 ?
C8 H8C . 0.9600 ?
C9 C10 . 1.3653 ?
C9 C14 . 1.361(3) ?
C10 C11 . 1.377(3) ?
C10 H10 . 0.9300 ?
C11 C12 . 1.375(4) ?
C11 H11 . 0.9300 ?
C12 C13 . 1.374(4) ?
C12 C15 . 1.508(4) ?
C13 C14 . 1.391(3) ?
C13 H13 . 0.9300 ?
C14 H14 . 0.9300 ?
C15 H15A . 0.9600 ?
C15 H15B . 0.9600 ?
C15 H15C . 0.9600 ?

loop_
_geom_hbond_atom_site_label_D
_geom_hbond_atom_site_label_H
_geom_hbond_atom_site_label_A
_geom_hbond_site_symmetry_A
_geom_hbond_distance_DH
_geom_hbond_distance_HA
_geom_hbond_distance_DA
_geom_hbond_angle_DHA
N3 H3 O1 3_545 0.86 2.27 3.104(3) 162.4
N1 H1 O3 1_455 1.03 2.10 3.063(3) 155.5

loop_
_geom_torsion_atom_site_label_1
_geom_torsion_atom_site_label_2
_geom_torsion_atom_site_label_3
_geom_torsion_atom_site_label_4
_geom_torsion_site_symmetry_1
_geom_torsion_site_symmetry_2
_geom_torsion_site_symmetry_3
_geom_torsion_site_symmetry_4
_geom_torsion
_geom_torsion_publ_flag
O3 S1 N1 N2 . . . . -58.11(17) ?
O2 S1 N1 N2 . . . . 173.28(14) ?
C9 S1 N1 N2 . . . . 57.61(15) ?
S1 N1 N2 C1 . . . . -169.08(16) ?
N1 N2 C1 C2 . . . . -1.3(4) ?
N1 N2 C1 C4 . . . . 177.98(18) ?
N2 C1 C2 C3 . . . . 178.5(2) ?
C4 C1 C2 C3 . . . . -0.8(2) ?
C4 N3 C3 O1 . . . . -177.0(2) ?
C4 N3 C3 C2 . . . . 3.1(3) ?
C1 C2 C3 O1 . . . . 178.9(2) ?
C1 C2 C3 N3 . . . . -1.3(3) ?
C3 N3 C4 C1 . . . . -3.4(2) ?
C3 N3 C4 C5 . . . . -126.0(2) ?
N2 C1 C4 N3 . . . . -177.1(2) ?
C2 C1 C4 N3 . . . . 2.3(2) ?
N2 C1 C4 C5 . . . . -53.3(3) ?
C2 C1 C4 C5 . . . . 126.1(2) ?
N3 C4 C5 C6 . . . . 50.5(3) ?
C1 C4 C5 C6 . . . . -65.4(3) ?
N3 C4 C5 C8 . . . . -76.8(2) ?
C1 C4 C5 C8 . . . . 167.36(18) ?
C4 C5 C6 C7 . . . . 172.9(2) ?
C8 C5 C6 C7 . . . . -60.6(3) ?
O3 S1 C9 C10 . . . . 24.73(9) ?
O2 S1 C9 C10 . . . . 157.88(8) ?
N1 S1 C9 C10 . . . . -89.58(8) ?
O3 S1 C9 C14 . . . . -158.08(16) ?
O2 S1 C9 C14 . . . . -24.93(18) ?
N1 S1 C9 C14 . . . . 87.61(17) ?
C14 C9 C10 C11 . . . . -0.46(17) ?
S1 C9 C10 C11 . . . . 176.68(18) ?
C9 C10 C11 C12 . . . . -0.1(3) ?
C10 C11 C12 C13 . . . . 0.6(4) ?
C10 C11 C12 C15 . . . . -179.3(2) ?
C11 C12 C13 C14 . . . . -0.5(4) ?
C15 C12 C13 C14 . . . . 179.4(3) ?
C10 C9 C14 C13 . . . . 0.5(3) ?
S1 C9 C14 C13 . . . . -176.63(18) ?
C12 C13 C14 C9 . . . . 0.0(4) ?

loop_
_cod_related_entry_id
_cod_related_entry_database
_cod_related_entry_code
1 ChemSpider 24743907
